data_7221281
loop_
_publ_author_name
'Doumerc, J.P.'
'Elkaim, E.'
'Coutanceau, M.'
'Pouchard, M.'
'Grenier, J.C.'
'Demourgues, A.'

_publ_section_title
;
 Crystal structure of the thallium strontium cobaltite Tl Sr2 Co O5 and
 its relationship to the electronic properties
;
_journal_name_full 'Journal of Materials Chemistry'
_journal_page_first 78
_journal_page_last 85
_journal_volume 11
_journal_year 2001
_chemical_formula_sum 'Co O5 Sr2 Tl0.93'
_chemical_name_systematic 'Tl0.93 Sr2 Co O5'
_space_group_IT_number 123
_symmetry_space_group_name_Hall '-P 4 2'
_symmetry_space_group_name_H-M 'P 4/m m m'
_cell_angle_alpha 90
_cell_angle_beta 90
_cell_angle_gamma 90
_cell_formula_units_Z 1
_cell_length_a 3.7571
_cell_length_b 3.7571
_cell_length_c 8.792
_cell_volume 124.106
_citation_journal_id_ASTM JMACEP
_cod_data_source_file Doumerc_JMACEP_2001_1421.cif
_cod_data_source_block Co1O5Sr2Tl0.93
_cod_original_cell_volume 124.1061
_cod_original_formula_sum 'Co1 O5 Sr2 Tl0.93'
_cod_database_code 7221281

loop_
_symmetry_equiv_pos_as_xyz
x,y,z
-y,x,z
-x,-y,z
y,-x,z
x,-y,-z
y,x,-z
-x,y,-z
-y,-x,-z
-x,-y,-z
y,-x,-z
x,y,-z
-y,x,-z
-x,y,z
-y,-x,z
x,-y,z
y,x,z

loop_
_atom_site_label
_atom_site_type_symbol
_atom_site_fract_x
_atom_site_fract_y
_atom_site_fract_z
_atom_site_occupancy
_atom_site_U_iso_or_equiv
O3 O-2 0 0.5 0.5 1 0.0
Tl1 Tl+3 0 0 0 0.93 0.0
O1 O-2 0 0 0.232 1 0.0
Sr1 Sr+2 0.5 0.5 0.2903 1 0.0
O2 O-2 0.5 0.5 0 1 0.0
Co1 Co+3 0 0 0.5 1 0.0
